data_7018228
loop_
_publ_author_name
'Knight, Fergus R.'
'Athukorala Arachchige, Kasun S.'
'Randall, Rebecca A. M.'
'B\"uhl, Michael'
'Slawin, Alexandra M. Z.'
'Woollins, J. Derek'

_publ_section_title
;
 Exploring hypervalency and three-centre, four-electron bonding
 interactions: Reactions of acenaphthene chalcogen donors and dihalogen
 acceptors.
;
_journal_issue 11
_journal_name_full 'Dalton transactions (Cambridge, England : 2003)'
_journal_page_first 3154
_journal_page_last 3165
_journal_paper_doi 10.1039/c2dt12031c
_journal_volume 41
_journal_year 2012
_chemical_formula_moiety 'C24 H18 Se2 I2'
_chemical_formula_sum 'C24 H18 I2 Se2'
_chemical_formula_weight 718.14
_space_group_IT_number 14
_symmetry_cell_setting monoclinic
_symmetry_Int_Tables_number 14
_symmetry_space_group_name_Hall '-P 2yn'
_symmetry_space_group_name_H-M 'P 1 21/n 1'
_atom_sites_solution_hydrogens geom
_atom_sites_solution_primary direct
_atom_sites_solution_secondary difmap
_cell_angle_alpha 90.0000
_cell_angle_beta 97.390(13)
_cell_angle_gamma 90.0000
_cell_formula_units_Z 4
_cell_length_a 9.555(5)
_cell_length_b 8.242(4)
_cell_length_c 28.147(14)
_cell_measurement_reflns_used 7869
_cell_measurement_temperature 125
_cell_measurement_theta_max 29.13
_cell_measurement_theta_min 1.46
_cell_volume 2198.2(19)
_computing_cell_refinement 'CrystalClear-SM Expert 2.0 r2'
_computing_data_collection 'CrystalClear-SM Expert 2.0 r2 (Rigaku, 2009)'
_computing_data_reduction 'CrystalClear-SM Expert 2.0 r2'
_computing_molecular_graphics 'CrystalStructure 4.0'
_computing_publication_material 'CrystalStructure 4.0 (Rigaku, 2010)'
_computing_structure_refinement 'SHELXL97 (Sheldrick, 1997)'
_computing_structure_solution 'SHELXS97 (Sheldrick, 1997)'
_diffrn_ambient_temperature 125
_diffrn_detector_area_resol_mean 28.944
_diffrn_measured_fraction_theta_full 0.999
_diffrn_measured_fraction_theta_max 0.869
_diffrn_measurement_device_type 'Rigaku Saturn724 CCD'
_diffrn_measurement_method \w
_diffrn_radiation_type 'Mo K\a'
_diffrn_radiation_wavelength 0.71075
_diffrn_reflns_av_R_equivalents 0.1087
_diffrn_reflns_limit_h_max 12
_diffrn_reflns_limit_h_min -12
_diffrn_reflns_limit_k_max 9
_diffrn_reflns_limit_k_min -11
_diffrn_reflns_limit_l_max 38
_diffrn_reflns_limit_l_min -36
_diffrn_reflns_number 19164
_diffrn_reflns_theta_full 25.00
_diffrn_reflns_theta_max 29.10
_diffrn_standards_number 0
_exptl_absorpt_coefficient_mu 6.182
_exptl_absorpt_correction_T_max 0.290
_exptl_absorpt_correction_T_min 0.152
_exptl_absorpt_correction_type multi-scan
_exptl_absorpt_process_details 'Jacobson, R. (1998) Private communication'
_exptl_crystal_colour colorless
_exptl_crystal_density_diffrn 2.170
_exptl_crystal_density_method 'not measured'
_exptl_crystal_description prism
_exptl_crystal_F_000 1344.00
_exptl_crystal_size_max 0.20
_exptl_crystal_size_mid 0.20
_exptl_crystal_size_min 0.20
_refine_diff_density_max 2.290
_refine_diff_density_min -2.480
_refine_ls_extinction_method none
_refine_ls_goodness_of_fit_ref 1.274
_refine_ls_hydrogen_treatment constr
_refine_ls_number_parameters 253
_refine_ls_number_reflns 5113
_refine_ls_number_restraints 0
_refine_ls_R_factor_all 0.1343
_refine_ls_R_factor_gt 0.0952
_refine_ls_shift/su_max 0.001
_refine_ls_structure_factor_coef Fsqd
_refine_ls_weighting_details 'w = 1/[\s^2^(Fo^2^)+(0.1327P)^2^+20.2076P] where P=(Fo^2^+2Fc^2^)/3'
_refine_ls_weighting_scheme calc
_refine_ls_wR_factor_ref 0.3043
_reflns_number_gt 3940
_reflns_number_total 5470
_reflns_threshold_expression F^2^>2.0\s(F^2^)
_cod_data_source_file c2dt12031c.txt
_cod_data_source_block '_Ferg88-2off'
_cod_original_cell_volume 2198.4(20)
_cod_original_formula_sum 'C24 H18 Se2 I2'
_cod_database_code 7018228

loop_
_symmetry_equiv_pos_site_id
_symmetry_equiv_pos_as_xyz
1 +X,+Y,+Z
2 1/2-X,1/2+Y,1/2-Z
3 -X,-Y,-Z
4 1/2+X,1/2-Y,1/2+Z

loop_
_atom_site_label
_atom_site_type_symbol
_atom_site_fract_x
_atom_site_fract_y
_atom_site_fract_z
_atom_site_U_iso_or_equiv
_atom_site_adp_type
_atom_site_occupancy
_atom_site_symmetry_multiplicity
_atom_site_calc_flag
_atom_site_refinement_flags
I(1) I 0.44033(11) 0.06526(12) 0.18758(4) 0.0309(3) Uani 1.00 4 d .
I(2) I 0.21132(12) -0.11320(15) 0.21514(4) 0.0401(3) Uani 1.00 4 d .
Se(1) Se 0.67936(16) 0.2172(2) 0.15150(6) 0.0297(4) Uani 1.00 4 d .
Se(2) Se 0.91211(16) 0.0505(2) 0.08788(6) 0.0310(4) Uani 1.00 4 d .
C(1) C 0.5813(17) 0.249(2) 0.0856(6) 0.034(4) Uani 1.00 4 d .
C(2) C 0.4549(18) 0.3362(19) 0.0826(6) 0.033(4) Uani 1.00 4 d .
C(3) C 0.3739(15) 0.3652(19) 0.0396(5) 0.028(3) Uani 1.00 4 d .
C(4) C 0.4138(15) 0.3079(17) -0.0015(6) 0.028(3) Uani 1.00 4 d .
C(5) C 0.5443(15) 0.220(2) 0.0014(6) 0.030(3) Uani 1.00 4 d .
C(6) C 0.5709(16) 0.170(2) -0.0457(6) 0.033(4) Uani 1.00 4 d .
C(7) C 0.6898(18) 0.077(2) -0.0486(6) 0.038(4) Uani 1.00 4 d .
C(8) C 0.7835(16) 0.0488(18) -0.0088(6) 0.029(3) Uani 1.00 4 d .
C(9) C 0.7609(16) 0.0988(17) 0.0380(5) 0.025(3) Uani 1.00 4 d .
C(10) C 0.6340(14) 0.1862(17) 0.0444(5) 0.023(3) Uani 1.00 4 d .
C(11) C 0.3461(16) 0.3178(20) -0.0528(5) 0.028(3) Uani 1.00 4 d .
C(12) C 0.4517(15) 0.226(2) -0.0818(6) 0.034(4) Uani 1.00 4 d .
C(13) C 0.6767(17) 0.440(2) 0.1743(6) 0.034(4) Uani 1.00 4 d .
C(14) C 0.7915(17) 0.5322(19) 0.1668(6) 0.030(3) Uani 1.00 4 d .
C(15) C 0.8051(15) 0.684(3) 0.1855(6) 0.042(4) Uani 1.00 4 d .
C(16) C 0.7030(17) 0.7408(20) 0.2150(6) 0.036(4) Uani 1.00 4 d .
C(17) C 0.5889(20) 0.641(2) 0.2226(6) 0.039(4) Uani 1.00 4 d .
C(18) C 0.5760(18) 0.497(2) 0.2029(6) 0.034(4) Uani 1.00 4 d .
C(19) C 0.9927(17) 0.261(2) 0.0955(6) 0.034(4) Uani 1.00 4 d .
C(20) C 0.9564(17) 0.386(2) 0.0592(6) 0.033(3) Uani 1.00 4 d .
C(21) C 1.0221(17) 0.5371(19) 0.0695(6) 0.030(3) Uani 1.00 4 d .
C(22) C 1.1218(16) 0.572(2) 0.1094(6) 0.039(4) Uani 1.00 4 d .
C(23) C 1.1513(18) 0.449(2) 0.1432(6) 0.040(4) Uani 1.00 4 d .
C(24) C 1.0900(19) 0.299(2) 0.1354(7) 0.039(4) Uani 1.00 4 d .
H(2) H 0.4242 0.3764 0.1112 0.040 Uiso 1.00 4 calc R
H(3) H 0.2891 0.4260 0.0387 0.033 Uiso 1.00 4 calc R
H(7) H 0.7064 0.0331 -0.0785 0.045 Uiso 1.00 4 calc R
H(8) H 0.8683 -0.0073 -0.0124 0.035 Uiso 1.00 4 calc R
H(11A) H 0.3345 0.4321 -0.0634 0.033 Uiso 1.00 4 calc R
H(11B) H 0.2526 0.2643 -0.0569 0.033 Uiso 1.00 4 calc R
H(12A) H 0.4047 0.1323 -0.0991 0.041 Uiso 1.00 4 calc R
H(12B) H 0.4869 0.2997 -0.1054 0.041 Uiso 1.00 4 calc R
H(14) H 0.8607 0.4901 0.1487 0.035 Uiso 1.00 4 calc R
H(15) H 0.8809 0.7523 0.1792 0.050 Uiso 1.00 4 calc R
H(16) H 0.7126 0.8453 0.2293 0.044 Uiso 1.00 4 calc R
H(17) H 0.5211 0.6773 0.2421 0.047 Uiso 1.00 4 calc R
H(18) H 0.4982 0.4298 0.2078 0.041 Uiso 1.00 4 calc R
H(20) H 0.8934 0.3663 0.0308 0.039 Uiso 1.00 4 calc R
H(21) H 0.9968 0.6230 0.0476 0.036 Uiso 1.00 4 calc R
H(22) H 1.1671 0.6742 0.1132 0.047 Uiso 1.00 4 calc R
H(23) H 1.2140 0.4687 0.1716 0.048 Uiso 1.00 4 calc R
H(24) H 1.1149 0.2162 0.1585 0.047 Uiso 1.00 4 calc R

loop_
_atom_site_aniso_label
_atom_site_aniso_U_11
_atom_site_aniso_U_22
_atom_site_aniso_U_33
_atom_site_aniso_U_12
_atom_site_aniso_U_13
_atom_site_aniso_U_23
I(1) 0.0298(6) 0.0308(6) 0.0321(6) 0.0006(4) 0.0042(4) -0.0001(4)
I(2) 0.0386(7) 0.0398(7) 0.0432(7) -0.0079(5) 0.0097(5) -0.0020(5)
Se(1) 0.0254(8) 0.0334(9) 0.0305(8) 0.0023(6) 0.0036(6) 0.0003(7)
Se(2) 0.0244(8) 0.0338(9) 0.0347(9) 0.0044(6) 0.0031(6) -0.0006(7)
C(1) 0.028(8) 0.041(9) 0.034(8) 0.002(7) 0.006(6) -0.016(8)
C(2) 0.040(9) 0.023(8) 0.041(9) -0.005(6) 0.016(7) -0.017(7)
C(3) 0.021(7) 0.029(8) 0.034(8) 0.006(6) 0.006(6) 0.000(7)
C(4) 0.020(7) 0.014(6) 0.048(9) -0.004(5) 0.001(6) 0.006(6)
C(5) 0.017(7) 0.037(9) 0.034(8) -0.002(6) -0.001(6) 0.002(7)
C(6) 0.023(8) 0.036(9) 0.040(9) -0.007(6) 0.004(6) 0.004(7)
C(7) 0.031(9) 0.050(11) 0.032(8) -0.002(7) 0.006(6) 0.014(8)
C(8) 0.023(7) 0.022(7) 0.044(9) 0.000(6) 0.010(6) -0.012(7)
C(9) 0.032(8) 0.021(7) 0.023(7) 0.002(6) 0.003(6) -0.001(6)
C(10) 0.014(6) 0.024(7) 0.032(7) 0.001(5) 0.000(5) 0.001(6)
C(11) 0.024(7) 0.032(8) 0.027(7) -0.003(6) 0.003(6) -0.007(7)
C(12) 0.019(7) 0.038(9) 0.043(9) 0.009(6) -0.002(6) -0.001(8)
C(13) 0.028(8) 0.040(9) 0.033(8) -0.000(7) 0.007(6) 0.011(7)
C(14) 0.029(8) 0.025(8) 0.033(8) -0.001(6) 0.001(6) -0.001(7)
C(15) 0.008(7) 0.070(13) 0.045(9) -0.001(7) -0.007(6) 0.010(9)
C(16) 0.034(9) 0.024(8) 0.045(9) 0.006(6) -0.021(7) 0.006(7)
C(17) 0.044(10) 0.033(9) 0.042(9) 0.018(8) 0.007(7) -0.004(8)
C(18) 0.036(9) 0.040(9) 0.028(8) 0.005(7) 0.013(6) 0.001(7)
C(19) 0.030(8) 0.037(9) 0.034(8) 0.004(7) 0.002(6) 0.006(7)
C(20) 0.032(8) 0.032(8) 0.036(8) 0.003(7) 0.011(6) 0.011(7)
C(21) 0.031(8) 0.029(8) 0.030(8) -0.001(6) 0.009(6) 0.003(7)
C(22) 0.017(7) 0.057(11) 0.046(10) -0.000(7) 0.011(7) 0.005(9)
C(23) 0.029(8) 0.052(11) 0.038(9) 0.018(8) -0.004(7) -0.016(8)
C(24) 0.046(10) 0.032(9) 0.041(9) 0.004(8) 0.017(8) 0.004(8)

loop_
_atom_type_symbol
_atom_type_description
_atom_type_scat_dispersion_real
_atom_type_scat_dispersion_imag
_atom_type_scat_source
C C 0.003 0.002
;
International Tables for Crystallography
(1992, Vol. C, Tables 4.2.6.8 and 6.1.1.4)
;
H H 0.000 0.000
;
International Tables for Crystallography
(1992, Vol. C, Table 6.1.1.4)
;
Se Se -0.093 2.226
;
International Tables for Crystallography
(1992, Vol. C, Tables 4.2.6.8 and 6.1.1.4)
;
I I -0.474 1.812
;
International Tables for Crystallography
(1992, Vol. C, Tables 4.2.6.8 and 6.1.1.4)
;

loop_
_geom_angle_atom_site_label_1
_geom_angle_atom_site_label_2
_geom_angle_atom_site_label_3
_geom_angle
_geom_angle_publ_flag
I(2) I(1) Se(1) 173.22(6) yes
I(1) Se(1) C(1) 94.9(5) yes
I(1) Se(1) C(13) 104.3(5) yes
C(1) Se(1) C(13) 99.0(7) yes
C(9) Se(2) C(19) 98.5(6) yes
Se(1) C(1) C(2) 115.2(12) yes
Se(1) C(1) C(10) 122.6(11) yes
C(2) C(1) C(10) 122.1(14) yes
C(1) C(2) C(3) 121.9(16) yes
C(2) C(3) C(4) 120.4(14) yes
C(3) C(4) C(5) 117.8(14) yes
C(3) C(4) C(11) 132.0(13) yes
C(5) C(4) C(11) 110.1(14) yes
C(4) C(5) C(6) 110.2(13) yes
C(4) C(5) C(10) 125.0(15) yes
C(6) C(5) C(10) 124.7(14) yes
C(5) C(6) C(7) 117.1(14) yes
C(5) C(6) C(12) 109.1(13) yes
C(7) C(6) C(12) 133.8(16) yes
C(6) C(7) C(8) 120.5(16) yes
C(7) C(8) C(9) 123.3(15) yes
Se(2) C(9) C(8) 115.2(11) yes
Se(2) C(9) C(10) 125.3(11) yes
C(8) C(9) C(10) 119.4(13) yes
C(1) C(10) C(5) 112.7(13) yes
C(1) C(10) C(9) 132.6(13) yes
C(5) C(10) C(9) 114.8(13) yes
C(4) C(11) C(12) 104.3(12) yes
C(6) C(12) C(11) 106.3(13) yes
Se(1) C(13) C(14) 115.2(12) yes
Se(1) C(13) C(18) 122.6(13) yes
C(14) C(13) C(18) 121.5(16) yes
C(13) C(14) C(15) 119.2(16) yes
C(14) C(15) C(16) 119.0(16) yes
C(15) C(16) C(17) 119.7(16) yes
C(16) C(17) C(18) 120.0(17) yes
C(13) C(18) C(17) 120.5(17) yes
Se(2) C(19) C(20) 120.5(11) yes
Se(2) C(19) C(24) 120.7(13) yes
C(20) C(19) C(24) 118.8(15) yes
C(19) C(20) C(21) 114.8(14) yes
C(20) C(21) C(22) 125.5(15) yes
C(21) C(22) C(23) 117.1(17) yes
C(22) C(23) C(24) 120.1(16) yes
C(19) C(24) C(23) 123.6(16) yes
C(1) C(2) H(2) 119.047 yes
C(3) C(2) H(2) 119.054 yes
C(2) C(3) H(3) 119.791 yes
C(4) C(3) H(3) 119.797 yes
C(6) C(7) H(7) 119.758 yes
C(8) C(7) H(7) 119.767 yes
C(7) C(8) H(8) 118.343 yes
C(9) C(8) H(8) 118.333 yes
C(4) C(11) H(11A) 110.891 yes
C(4) C(11) H(11B) 110.897 yes
C(12) C(11) H(11A) 110.888 yes
C(12) C(11) H(11B) 110.892 yes
H(11A) C(11) H(11B) 108.922 yes
C(6) C(12) H(12A) 110.480 yes
C(6) C(12) H(12B) 110.476 yes
C(11) C(12) H(12A) 110.479 yes
C(11) C(12) H(12B) 110.476 yes
H(12A) C(12) H(12B) 108.664 yes
C(13) C(14) H(14) 120.390 yes
C(15) C(14) H(14) 120.387 yes
C(14) C(15) H(15) 120.506 yes
C(16) C(15) H(15) 120.514 yes
C(15) C(16) H(16) 120.162 yes
C(17) C(16) H(16) 120.170 yes
C(16) C(17) H(17) 120.002 yes
C(18) C(17) H(17) 120.005 yes
C(13) C(18) H(18) 119.741 yes
C(17) C(18) H(18) 119.733 yes
C(19) C(20) H(20) 122.606 yes
C(21) C(20) H(20) 122.606 yes
C(20) C(21) H(21) 117.240 yes
C(22) C(21) H(21) 117.243 yes
C(21) C(22) H(22) 121.458 yes
C(23) C(22) H(22) 121.441 yes
C(22) C(23) H(23) 119.966 yes
C(24) C(23) H(23) 119.969 yes
C(19) C(24) H(24) 118.226 yes
C(23) C(24) H(24) 118.223 yes

loop_
_geom_bond_atom_site_label_1
_geom_bond_atom_site_label_2
_geom_bond_distance
_geom_bond_publ_flag
I(1) I(2) 2.8267(19) yes
I(1) Se(1) 2.901(2) yes
Se(1) C(1) 1.985(15) yes
Se(1) C(13) 1.948(17) yes
Se(2) C(9) 1.922(14) yes
Se(2) C(19) 1.902(17) yes
C(1) C(2) 1.40(2) yes
C(1) C(10) 1.42(2) yes
C(2) C(3) 1.37(2) yes
C(3) C(4) 1.35(2) yes
C(4) C(5) 1.44(2) yes
C(4) C(11) 1.51(2) yes
C(5) C(6) 1.44(2) yes
C(5) C(10) 1.416(20) yes
C(6) C(7) 1.38(2) yes
C(6) C(12) 1.50(2) yes
C(7) C(8) 1.36(2) yes
C(8) C(9) 1.42(2) yes
C(9) C(10) 1.44(2) yes
C(11) C(12) 1.57(2) yes
C(13) C(14) 1.37(2) yes
C(13) C(18) 1.41(2) yes
C(14) C(15) 1.36(3) yes
C(15) C(16) 1.44(2) yes
C(16) C(17) 1.41(2) yes
C(17) C(18) 1.31(2) yes
C(19) C(20) 1.46(2) yes
C(19) C(24) 1.40(2) yes
C(20) C(21) 1.41(2) yes
C(21) C(22) 1.41(2) yes
C(22) C(23) 1.39(3) yes
C(23) C(24) 1.37(3) yes
C(2) H(2) 0.950 yes
C(3) H(3) 0.950 yes
C(7) H(7) 0.950 yes
C(8) H(8) 0.950 yes
C(11) H(11A) 0.990 yes
C(11) H(11B) 0.990 yes
C(12) H(12A) 0.990 yes
C(12) H(12B) 0.990 yes
C(14) H(14) 0.950 yes
C(15) H(15) 0.950 yes
C(16) H(16) 0.950 yes
C(17) H(17) 0.950 yes
C(18) H(18) 0.950 yes
C(20) H(20) 0.950 yes
C(21) H(21) 0.950 yes
C(22) H(22) 0.950 yes
C(23) H(23) 0.950 yes
C(24) H(24) 0.950 yes

loop_
_geom_contact_atom_site_label_1
_geom_contact_atom_site_label_2
_geom_contact_distance
_geom_contact_publ_flag
_geom_contact_site_symmetry_2
Se(1) Se(2) 3.326(3) yes .
Se(1) C(9) 3.522(15) yes .
Se(1) C(19) 3.577(17) yes .
Se(2) C(1) 3.554(17) yes .
C(1) C(4) 2.79(2) yes .
C(2) C(5) 2.71(2) yes .
C(2) C(13) 3.24(2) yes .
C(3) C(10) 2.88(2) yes .
C(5) C(8) 2.73(2) yes .
C(6) C(9) 2.85(2) yes .
C(7) C(10) 2.88(2) yes .
C(9) C(20) 3.03(2) yes .
C(10) C(19) 3.60(2) yes .
C(10) C(20) 3.47(2) yes .
C(13) C(16) 2.73(2) yes .
C(14) C(17) 2.79(3) yes .
C(15) C(18) 2.77(2) yes .
C(19) C(22) 2.84(3) yes .
C(20) C(23) 2.86(2) yes .
C(21) C(24) 2.72(2) yes .
C(2) C(11) 3.59(2) yes 3_665
C(4) C(8) 3.52(2) yes 3_655
C(6) C(10) 3.53(2) yes 3_655
C(8) C(4) 3.52(2) yes 3_655
C(10) C(6) 3.53(2) yes 3_655
C(11) C(2) 3.59(2) yes 3_665
C(11) C(14) 3.53(2) yes 3_665
C(13) C(16) 3.58(2) yes 2_645
C(14) C(11) 3.53(2) yes 3_665
C(16) C(13) 3.58(2) yes 2_655
I(1) H(2) 3.3379 yes .
I(1) H(18) 3.0949 yes .
Se(1) H(2) 2.8711 yes .
Se(1) H(14) 2.8465 yes .
Se(1) H(18) 3.0468 yes .
Se(2) H(8) 2.8406 yes .
Se(2) H(20) 3.0511 yes .
Se(2) H(24) 2.9290 yes .
C(1) H(3) 3.2724 yes .
C(2) H(18) 3.5786 yes .
C(3) H(11A) 2.9266 yes .
C(3) H(11B) 2.9329 yes .
C(4) H(2) 3.2098 yes .
C(4) H(12A) 3.0969 yes .
C(4) H(12B) 3.0941 yes .
C(5) H(3) 3.2543 yes .
C(5) H(7) 3.2761 yes .
C(5) H(11A) 3.0761 yes .
C(5) H(11B) 3.0697 yes .
C(5) H(12A) 3.0562 yes .
C(5) H(12B) 3.0581 yes .
C(5) H(20) 3.5430 yes .
C(6) H(8) 3.2254 yes .
C(6) H(11A) 3.1188 yes .
C(6) H(11B) 3.1162 yes .
C(7) H(12A) 2.9413 yes .
C(7) H(12B) 2.9796 yes .
C(8) H(20) 2.9818 yes .
C(9) H(7) 3.2991 yes .
C(9) H(20) 2.5630 yes .
C(10) H(2) 3.3141 yes .
C(10) H(8) 3.3211 yes .
C(10) H(20) 2.9552 yes .
C(11) H(3) 2.8452 yes .
C(12) H(7) 2.8985 yes .
C(13) H(2) 2.8553 yes .
C(13) H(15) 3.2207 yes .
C(13) H(17) 3.2245 yes .
C(14) H(16) 3.2655 yes .
C(14) H(18) 3.2753 yes .
C(15) H(17) 3.3176 yes .
C(16) H(14) 3.2773 yes .
C(16) H(18) 3.2154 yes .
C(17) H(15) 3.3164 yes .
C(18) H(2) 2.9638 yes .
C(18) H(14) 3.2845 yes .
C(18) H(16) 3.2036 yes .
C(19) H(14) 2.8066 yes .
C(19) H(21) 3.2740 yes .
C(19) H(23) 3.2886 yes .
C(20) H(14) 2.9186 yes .
C(20) H(22) 3.3510 yes .
C(20) H(24) 3.3116 yes .
C(21) H(14) 2.8964 yes .
C(21) H(23) 3.2542 yes .
C(22) H(14) 2.9348 yes .
C(22) H(15) 3.5422 yes .
C(22) H(20) 3.3580 yes .
C(22) H(24) 3.2431 yes .
C(23) H(14) 2.8225 yes .
C(23) H(21) 3.2353 yes .
C(24) H(14) 2.7630 yes .
C(24) H(20) 3.3293 yes .
C(24) H(22) 3.2595 yes .
H(2) H(3) 2.3051 yes .
H(2) H(18) 2.7560 yes .
H(3) H(11A) 2.9618 yes .
H(3) H(11B) 2.9837 yes .
H(7) H(8) 2.2859 yes .
H(7) H(12A) 2.9806 yes .
H(7) H(12B) 3.0646 yes .
H(8) H(20) 3.3087 yes .
H(11A) H(12A) 2.7818 yes .
H(11A) H(12B) 2.2697 yes .
H(11B) H(12A) 2.2698 yes .
H(11B) H(12B) 2.7835 yes .
H(14) H(15) 2.3240 yes .
H(14) H(20) 3.5236 yes .
H(14) H(21) 3.4574 yes .
H(14) H(22) 3.5540 yes .
H(14) H(23) 3.3598 yes .
H(14) H(24) 3.3018 yes .
H(15) H(16) 2.3960 yes .
H(15) H(22) 3.5580 yes .
H(16) H(17) 2.3589 yes .
H(17) H(18) 2.2549 yes .
H(20) H(21) 2.3572 yes .
H(21) H(22) 2.3379 yes .
H(22) H(23) 2.3634 yes .
H(23) H(24) 2.2966 yes .
I(1) H(7) 3.3074 yes 3_655
I(1) H(12A) 3.4634 yes 3_655
I(1) H(16) 3.2630 yes 1_545
I(1) H(17) 3.5876 yes 1_545
I(1) H(24) 3.3518 yes 1_455
I(2) H(15) 3.3760 yes 1_445
I(2) H(17) 3.4268 yes 1_545
I(2) H(17) 3.5782 yes 2_545
I(2) H(18) 3.1556 yes 2_545
I(2) H(22) 3.3425 yes 1_445
I(2) H(23) 3.2469 yes 2_645
I(2) H(24) 3.2226 yes 1_455
Se(1) H(12A) 3.2888 yes 3_655
Se(1) H(16) 3.5424 yes 2_645
Se(2) H(8) 3.1919 yes 3_755
Se(2) H(11B) 3.1013 yes 3_655
Se(2) H(12A) 3.4325 yes 3_655
Se(2) H(15) 3.5978 yes 1_545
C(1) H(7) 3.5876 yes 3_655
C(1) H(11A) 2.8398 yes 3_665
C(1) H(12A) 3.1695 yes 3_655
C(2) H(7) 3.4072 yes 3_655
C(2) H(11A) 2.8754 yes 3_665
C(2) H(12B) 3.1036 yes 3_665
C(3) H(7) 3.5754 yes 3_655
C(3) H(11A) 3.2439 yes 3_665
C(3) H(12B) 3.4920 yes 3_665
C(4) H(11A) 3.5469 yes 3_665
C(5) H(3) 3.5758 yes 3_665
C(5) H(11A) 3.4763 yes 3_665
C(6) H(3) 3.5841 yes 3_665
C(6) H(22) 3.5692 yes 3_765
C(7) H(22) 3.1636 yes 3_765
C(8) H(8) 3.3217 yes 3_755
C(8) H(11B) 3.2188 yes 3_655
C(9) H(11B) 3.0457 yes 3_655
C(9) H(12A) 3.1290 yes 3_655
C(10) H(11A) 3.1992 yes 3_665
C(10) H(12A) 3.0903 yes 3_655
C(11) H(14) 3.5107 yes 3_665
C(11) H(20) 3.5728 yes 3_665
C(11) H(21) 3.3349 yes 3_665
C(13) H(11A) 3.2834 yes 3_665
C(13) H(12B) 3.1654 yes 3_665
C(13) H(16) 2.8907 yes 2_645
C(14) H(11A) 3.0181 yes 3_665
C(14) H(11B) 3.4963 yes 3_665
C(14) H(12B) 3.2861 yes 3_665
C(14) H(16) 3.3103 yes 2_645
C(15) H(12A) 3.3113 yes 3_665
C(15) H(12B) 3.3571 yes 3_665
C(16) H(12A) 3.4542 yes 3_665
C(16) H(12B) 3.3887 yes 3_665
C(17) H(12B) 3.3221 yes 3_665
C(17) H(16) 3.2699 yes 2_645
C(18) H(12B) 3.2057 yes 3_665
C(18) H(16) 2.8797 yes 2_645
C(18) H(23) 3.4652 yes 1_455
C(19) H(8) 3.5239 yes 3_755
C(20) H(3) 3.3199 yes 1_655
C(20) H(11A) 3.1750 yes 3_665
C(20) H(11B) 3.5040 yes 3_665
C(20) H(21) 3.0953 yes 3_765
C(21) H(3) 2.9438 yes 1_655
C(21) H(11A) 3.3991 yes 3_665
C(21) H(11B) 3.0745 yes 3_665
C(21) H(20) 3.1379 yes 3_765
C(21) H(21) 3.5314 yes 3_765
C(22) H(2) 3.3016 yes 1_655
C(22) H(3) 2.9613 yes 1_655
C(23) H(2) 2.9272 yes 1_655
C(23) H(3) 3.3775 yes 1_655
C(23) H(18) 3.5730 yes 1_655
C(24) H(2) 3.4111 yes 1_655
H(2) C(22) 3.3016 yes 1_455
H(2) C(23) 2.9272 yes 1_455
H(2) C(24) 3.4111 yes 1_455
H(2) H(11A) 3.2271 yes 3_665
H(2) H(12B) 2.8124 yes 3_665
H(2) H(22) 3.4783 yes 1_455
H(2) H(23) 2.8952 yes 1_455
H(3) C(5) 3.5758 yes 3_665
H(3) C(6) 3.5841 yes 3_665
H(3) C(20) 3.3199 yes 1_455
H(3) C(21) 2.9438 yes 1_455
H(3) C(22) 2.9613 yes 1_455
H(3) C(23) 3.3775 yes 1_455
H(3) H(12B) 3.4897 yes 3_665
H(3) H(20) 2.9876 yes 3_665
H(3) H(21) 3.2678 yes 1_455
H(3) H(21) 3.4378 yes 3_665
H(3) H(22) 3.2502 yes 1_455
H(7) I(1) 3.3074 yes 3_655
H(7) C(1) 3.5876 yes 3_655
H(7) C(2) 3.4072 yes 3_655
H(7) C(3) 3.5754 yes 3_655
H(7) H(22) 2.9215 yes 3_765
H(8) Se(2) 3.1919 yes 3_755
H(8) C(8) 3.3217 yes 3_755
H(8) C(19) 3.5239 yes 3_755
H(8) H(8) 2.5273 yes 3_755
H(8) H(11B) 3.1949 yes 3_655
H(11A) C(1) 2.8398 yes 3_665
H(11A) C(2) 2.8754 yes 3_665
H(11A) C(3) 3.2439 yes 3_665
H(11A) C(4) 3.5469 yes 3_665
H(11A) C(5) 3.4763 yes 3_665
H(11A) C(10) 3.1992 yes 3_665
H(11A) C(13) 3.2834 yes 3_665
H(11A) C(14) 3.0181 yes 3_665
H(11A) C(20) 3.1750 yes 3_665
H(11A) C(21) 3.3991 yes 3_665
H(11A) H(2) 3.2271 yes 3_665
H(11A) H(14) 2.9167 yes 3_665
H(11A) H(20) 2.9758 yes 3_665
H(11A) H(21) 3.2850 yes 3_665
H(11B) Se(2) 3.1013 yes 3_655
H(11B) C(8) 3.2188 yes 3_655
H(11B) C(9) 3.0457 yes 3_655
H(11B) C(14) 3.4963 yes 3_665
H(11B) C(20) 3.5040 yes 3_665
H(11B) C(21) 3.0745 yes 3_665
H(11B) H(8) 3.1949 yes 3_655
H(11B) H(14) 3.3506 yes 3_665
H(11B) H(15) 3.5179 yes 3_665
H(11B) H(20) 3.4663 yes 3_665
H(11B) H(21) 2.6019 yes 3_665
H(12A) I(1) 3.4634 yes 3_655
H(12A) Se(1) 3.2888 yes 3_655
H(12A) Se(2) 3.4325 yes 3_655
H(12A) C(1) 3.1695 yes 3_655
H(12A) C(9) 3.1290 yes 3_655
H(12A) C(10) 3.0903 yes 3_655
H(12A) C(15) 3.3113 yes 3_665
H(12A) C(16) 3.4542 yes 3_665
H(12A) H(15) 3.4433 yes 3_665
H(12B) C(2) 3.1036 yes 3_665
H(12B) C(3) 3.4920 yes 3_665
H(12B) C(13) 3.1654 yes 3_665
H(12B) C(14) 3.2861 yes 3_665
H(12B) C(15) 3.3571 yes 3_665
H(12B) C(16) 3.3887 yes 3_665
H(12B) C(17) 3.3221 yes 3_665
H(12B) C(18) 3.2057 yes 3_665
H(12B) H(2) 2.8124 yes 3_665
H(12B) H(3) 3.4897 yes 3_665
H(12B) H(22) 3.3482 yes 3_765
H(14) C(11) 3.5107 yes 3_665
H(14) H(11A) 2.9167 yes 3_665
H(14) H(11B) 3.3506 yes 3_665
H(15) I(2) 3.3760 yes 1_665
H(15) Se(2) 3.5978 yes 1_565
H(15) H(11B) 3.5179 yes 3_665
H(15) H(12A) 3.4433 yes 3_665
H(15) H(18) 3.5554 yes 2_655
H(16) I(1) 3.2630 yes 1_565
H(16) Se(1) 3.5424 yes 2_655
H(16) C(13) 2.8907 yes 2_655
H(16) C(14) 3.3103 yes 2_655
H(16) C(17) 3.2699 yes 2_655
H(16) C(18) 2.8797 yes 2_655
H(16) H(18) 3.1621 yes 2_655
H(17) I(1) 3.5876 yes 1_565
H(17) I(2) 3.4268 yes 1_565
H(17) I(2) 3.5782 yes 2_555
H(17) H(24) 3.2494 yes 2_655
H(18) I(2) 3.1556 yes 2_555
H(18) C(23) 3.5730 yes 1_455
H(18) H(15) 3.5554 yes 2_645
H(18) H(16) 3.1621 yes 2_645
H(18) H(23) 2.7931 yes 1_455
H(20) C(11) 3.5728 yes 3_665
H(20) C(21) 3.1379 yes 3_765
H(20) H(3) 2.9876 yes 3_665
H(20) H(11A) 2.9758 yes 3_665
H(20) H(11B) 3.4663 yes 3_665
H(20) H(20) 3.5965 yes 3_765
H(20) H(21) 2.5639 yes 3_765
H(21) C(11) 3.3349 yes 3_665
H(21) C(20) 3.0953 yes 3_765
H(21) C(21) 3.5314 yes 3_765
H(21) H(3) 3.2678 yes 1_655
H(21) H(3) 3.4378 yes 3_665
H(21) H(11A) 3.2850 yes 3_665
H(21) H(11B) 2.6019 yes 3_665
H(21) H(20) 2.5639 yes 3_765
H(21) H(21) 3.3653 yes 3_765
H(22) I(2) 3.3425 yes 1_665
H(22) C(6) 3.5692 yes 3_765
H(22) C(7) 3.1636 yes 3_765
H(22) H(2) 3.4783 yes 1_655
H(22) H(3) 3.2502 yes 1_655
H(22) H(7) 2.9215 yes 3_765
H(22) H(12B) 3.3482 yes 3_765
H(23) I(2) 3.2469 yes 2_655
H(23) C(18) 3.4652 yes 1_655
H(23) H(2) 2.8952 yes 1_655
H(23) H(18) 2.7931 yes 1_655
H(24) I(1) 3.3518 yes 1_655
H(24) I(2) 3.2226 yes 1_655
H(24) H(17) 3.2494 yes 2_645

loop_
_geom_torsion_atom_site_label_1
_geom_torsion_atom_site_label_2
_geom_torsion_atom_site_label_3
_geom_torsion_atom_site_label_4
_geom_torsion
_geom_torsion_publ_flag
I(1) Se(1) C(1) C(2) 55.8(10) no
I(1) Se(1) C(1) C(10) -123.2(11) no
I(1) Se(1) C(13) C(18) 1.4(11) no
C(1) Se(1) C(13) C(14) -90.4(11) no
C(1) Se(1) C(13) C(18) 98.9(11) no
C(13) Se(1) C(1) C(2) -49.7(12) no
C(13) Se(1) C(1) C(10) 131.4(12) no
C(9) Se(2) C(19) C(20) -15.4(13) no
C(19) Se(2) C(9) C(8) 102.8(10) no
C(19) Se(2) C(9) C(10) -74.1(12) no
Se(1) C(1) C(10) C(9) -3(2) no
C(2) C(1) C(10) C(5) -1(2) no
C(10) C(1) C(2) C(3) 0(2) no
C(1) C(2) C(3) C(4) 1(2) no
C(2) C(3) C(4) C(5) -1(2) no
C(3) C(4) C(5) C(10) 1(2) no
C(5) C(4) C(11) C(12) -0.5(15) no
C(11) C(4) C(5) C(6) 0.7(17) no
C(4) C(5) C(6) C(12) -0.5(17) no
C(4) C(5) C(10) C(1) 0(2) no
C(6) C(5) C(10) C(9) 2(2) no
C(10) C(5) C(6) C(7) 3(2) no
C(5) C(6) C(7) C(8) -6(2) no
C(5) C(6) C(12) C(11) 0.2(17) no
C(6) C(7) C(8) C(9) 5(3) no
C(7) C(8) C(9) C(10) -1(2) no
Se(2) C(9) C(10) C(1) -4(2) no
C(8) C(9) C(10) C(5) -2.5(19) no
C(4) C(11) C(12) C(6) 0.2(15) no
C(14) C(13) C(18) C(17) 1(2) no
C(18) C(13) C(14) C(15) -3(2) no
C(13) C(14) C(15) C(16) 4(2) no
C(14) C(15) C(16) C(17) -2(2) no
C(15) C(16) C(17) C(18) -0(2) no
C(16) C(17) C(18) C(13) 1(2) no
C(20) C(19) C(24) C(23) 2(3) no
C(24) C(19) C(20) C(21) -2(2) no
C(19) C(20) C(21) C(22) 4(2) no
C(20) C(21) C(22) C(23) -4(3) no
C(21) C(22) C(23) C(24) 4(2) no
C(22) C(23) C(24) C(19) -2(3) no
